data_4333990
loop_
_publ_author_name
'T. Thao Tran'
'P. Shiv Halasyamani'

_publ_contact_author_address
;
Department of Chemistry
University of Houston
Houston, Texas
77204-5003
USA
;
_publ_contact_author_email psh@uh.edu
_publ_contact_author_fax 1-713-743-0796
_publ_contact_author_name 'P. Shiv Halasyamani'
_publ_contact_author_phone 1-832-775-8696
_publ_section_title
;
 New Fluoride Carbonates: Centrosymmetric KPb2(CO3)2F and
 Noncentrosymmetric K2.70Pb5.15(CO3)5F3
;
_journal_name_full 'Inorganic Chemistry'
_journal_page_first 2466
_journal_page_last 2473
_journal_paper_doi 10.1021/ic302357h
_journal_volume 52
_journal_year 2013
_chemical_absolute_configuration unk
_chemical_formula_sum 'C2 F K O6 Pb2'
_chemical_formula_weight 592.50
_chemical_name_systematic
;
 ?
;
_space_group_IT_number 194
_symmetry_cell_setting hexagonal
_symmetry_space_group_name_Hall '-P 6c 2c'
_symmetry_space_group_name_H-M 'P 63/m m c'
_atom_sites_solution_hydrogens none
_atom_sites_solution_primary direct
_atom_sites_solution_secondary difmap
_cell_angle_alpha 90.00
_cell_angle_beta 90.00
_cell_angle_gamma 120.00
_cell_formula_units_Z 2
_cell_length_a 5.3000(2)
_cell_length_b 5.3000(2)
_cell_length_c 13.9302(8)
_cell_measurement_reflns_used 1811
_cell_measurement_temperature 296(2)
_cell_measurement_theta_max 29.24
_cell_measurement_theta_min 2.92
_cell_volume 338.88(3)
_computing_cell_refinement 'SAINT v7.12A (Bruker-Nonius, 2004)'
_computing_data_collection 'APEX2 v1.0-27 (Bruker-Nonius, 2005)'
_computing_data_reduction 'SAINT v7.12A (Bruker-Nonius, 2004)'
_computing_structure_refinement 'SHELXL v5.10 (G.M. Sheldrick, 1997)'
_computing_structure_solution 'SHELXS v5.10 (G.M. Sheldrick, 1997)'
_diffrn_ambient_temperature 296(2)
_diffrn_detector_area_resol_mean 4K
_diffrn_measured_fraction_theta_full 0.972
_diffrn_measured_fraction_theta_max 0.972
_diffrn_measurement_device_type 'Bruker APEX II CCD'
_diffrn_measurement_method CCD
_diffrn_radiation_monochromator graphite
_diffrn_radiation_source 'fine-focus sealed tube'
_diffrn_radiation_type MoK\a
_diffrn_radiation_wavelength 0.71073
_diffrn_reflns_av_R_equivalents 0.0471
_diffrn_reflns_av_sigmaI/netI 0.0060
_diffrn_reflns_limit_h_max 0
_diffrn_reflns_limit_h_min -3
_diffrn_reflns_limit_k_max 7
_diffrn_reflns_limit_k_min 0
_diffrn_reflns_limit_l_max 18
_diffrn_reflns_limit_l_min 0
_diffrn_reflns_number 2074
_diffrn_reflns_theta_full 29.24
_diffrn_reflns_theta_max 29.24
_diffrn_reflns_theta_min 2.92
_diffrn_standards_decay_% 0.0
_exptl_absorpt_coefficient_mu 50.237
_exptl_absorpt_correction_T_max 0.6817
_exptl_absorpt_correction_T_min 0.0561
_exptl_absorpt_correction_type empirical
_exptl_absorpt_process_details 'SAINT v7.12A'
_exptl_crystal_colour Colorless
_exptl_crystal_density_diffrn 5.807
_exptl_crystal_description 'hexagonal plate'
_exptl_crystal_F_000 504
_exptl_crystal_size_max 0.10
_exptl_crystal_size_mid 0.10
_exptl_crystal_size_min 0.03
_refine_diff_density_max 1.303
_refine_diff_density_min -0.980
_refine_diff_density_rms 0.251
_refine_ls_extinction_method none
_refine_ls_goodness_of_fit_ref 1.340
_refine_ls_hydrogen_treatment none
_refine_ls_matrix_type full
_refine_ls_number_parameters 17
_refine_ls_number_reflns 208
_refine_ls_number_restraints 0
_refine_ls_restrained_S_all 1.340
_refine_ls_R_factor_all 0.0188
_refine_ls_R_factor_gt 0.0187
_refine_ls_shift/su_max 0.000
_refine_ls_shift/su_mean 0.000
_refine_ls_structure_factor_coef Fsqd
_refine_ls_weighting_details 'calc w=1/[\s^2^(Fo^2^)+(0.0370P)^2^+0.0000P] where P=(Fo^2^+2Fc^2^)/3'
_refine_ls_weighting_scheme calc
_refine_ls_wR_factor_gt 0.0512
_refine_ls_wR_factor_ref 0.0513
_reflns_number_gt 208
_reflns_number_total 208
_reflns_threshold_expression >2sigma(I)
_cod_data_source_file ic302357h_si_003_1.cif
_cod_data_source_block KPb2(CO3)2F
_cod_database_code 4333990

loop_
_symmetry_equiv_pos_as_xyz
'x, y, z'
'-y, x-y, z'
'-x+y, -x, z'
'-x, -y, z+1/2'
'y, -x+y, z+1/2'
'x-y, x, z+1/2'
'y, x, -z'
'x-y, -y, -z'
'-x, -x+y, -z'
'-y, -x, -z+1/2'
'-x+y, y, -z+1/2'
'x, x-y, -z+1/2'
'-x, -y, -z'
'y, -x+y, -z'
'x-y, x, -z'
'x, y, -z-1/2'
'-y, x-y, -z-1/2'
'-x+y, -x, -z-1/2'
'-y, -x, z'
'-x+y, y, z'
'x, x-y, z'
'y, x, z-1/2'
'x-y, -y, z-1/2'
'-x, -x+y, z-1/2'

loop_
_atom_site_label
_atom_site_type_symbol
_atom_site_fract_x
_atom_site_fract_y
_atom_site_fract_z
_atom_site_U_iso_or_equiv
_atom_site_adp_type
_atom_site_occupancy
_atom_site_symmetry_multiplicity
_atom_site_calc_flag
_atom_site_refinement_flags
K1 K 0.6667 0.3333 0.2500 0.0170(7) Uani 1 12 d S
Pb1 Pb 0.3333 0.6667 0.41745(2) 0.01677(19) Uani 1 6 d S
F1 F 0.3333 0.6667 0.2500 0.025(2) Uani 1 12 d S
O1 O 0.2782(7) 0.1391(4) 0.3935(3) 0.0216(7) Uani 1 2 d S
C1 C 0.0000 0.0000 0.3926(5) 0.0167(13) Uani 1 6 d S

loop_
_atom_site_aniso_label
_atom_site_aniso_U_11
_atom_site_aniso_U_22
_atom_site_aniso_U_33
_atom_site_aniso_U_23
_atom_site_aniso_U_13
_atom_site_aniso_U_12
K1 0.0210(10) 0.0210(10) 0.0089(13) 0.000 0.000 0.0105(5)
Pb1 0.0173(2) 0.0173(2) 0.0157(3) 0.000 0.000 0.00865(11)
F1 0.032(3) 0.032(3) 0.011(3) 0.000 0.000 0.0162(16)
O1 0.0124(10) 0.0200(14) 0.0298(15) 0.0018(7) 0.0037(14) 0.0062(5)
C1 0.018(2) 0.018(2) 0.015(3) 0.000 0.000 0.0088(11)

loop_
_atom_type_symbol
_atom_type_description
_atom_type_scat_dispersion_real
_atom_type_scat_dispersion_imag
_atom_type_scat_source
F F 0.0171 0.0103 'International Tables Vol C Tables 4.2.6.8 and 6.1.1.4'
K K 0.2009 0.2494 'International Tables Vol C Tables 4.2.6.8 and 6.1.1.4'
Pb Pb -3.3944 10.1111 'International Tables Vol C Tables 4.2.6.8 and 6.1.1.4'
C C 0.0033 0.0016 'International Tables Vol C Tables 4.2.6.8 and 6.1.1.4'
O O 0.0106 0.0060 'International Tables Vol C Tables 4.2.6.8 and 6.1.1.4'

loop_
_geom_angle_atom_site_label_1
_geom_angle_atom_site_label_2
_geom_angle_atom_site_label_3
_geom_angle
_geom_angle_site_symmetry_1
_geom_angle_site_symmetry_3
O1 K1 O1 96.54(16) 17_656 2_655
O1 K1 O1 70.40(13) 17_656 16_556
O1 K1 O1 141.12(6) 2_655 16_556
O1 K1 O1 141.12(6) 17_656 3_665
O1 K1 O1 70.40(13) 2_655 3_665
O1 K1 O1 141.12(6) 16_556 3_665
O1 K1 O1 141.12(6) 17_656 .
O1 K1 O1 70.40(13) 2_655 .
O1 K1 O1 96.54(16) 16_556 .
O1 K1 O1 70.40(13) 3_665 .
O1 K1 O1 70.40(13) 17_656 18_666
O1 K1 O1 141.12(6) 2_655 18_666
O1 K1 O1 70.40(13) 16_556 18_666
O1 K1 O1 96.54(16) 3_665 18_666
O1 K1 O1 141.12(6) . 18_666
O1 K1 F1 70.56(3) 17_656 1_655
O1 K1 F1 70.56(3) 2_655 1_655
O1 K1 F1 131.73(8) 16_556 1_655
O1 K1 F1 70.56(3) 3_665 1_655
O1 K1 F1 131.73(8) . 1_655
O1 K1 F1 70.56(3) 18_666 1_655
O1 K1 F1 70.56(3) 17_656 1_545
O1 K1 F1 70.56(3) 2_655 1_545
O1 K1 F1 70.56(3) 16_556 1_545
O1 K1 F1 131.73(8) 3_665 1_545
O1 K1 F1 70.56(3) . 1_545
O1 K1 F1 131.73(8) 18_666 1_545
F1 K1 F1 120.0 1_655 1_545
O1 K1 F1 131.73(8) 17_656 .
O1 K1 F1 131.73(8) 2_655 .
O1 K1 F1 70.56(3) 16_556 .
O1 K1 F1 70.56(3) 3_665 .
O1 K1 F1 70.56(3) . .
O1 K1 F1 70.56(3) 18_666 .
F1 K1 F1 120.0 1_655 .
F1 K1 F1 120.0 1_545 .
O1 K1 Pb1 44.183(13) 17_656 16_546
O1 K1 Pb1 100.82(6) 2_655 16_546
O1 K1 Pb1 44.183(13) 16_556 16_546
O1 K1 Pb1 169.05(8) 3_665 16_546
O1 K1 Pb1 100.82(6) . 16_546
O1 K1 Pb1 94.41(8) 18_666 16_546
F1 K1 Pb1 113.430(1) 1_655 16_546
F1 K1 Pb1 37.319(4) 1_545 16_546
F1 K1 Pb1 113.430(1) . 16_546
O1 K1 Pb1 100.82(6) 17_656 1_655
O1 K1 Pb1 44.183(13) 2_655 1_655
O1 K1 Pb1 169.05(8) 16_556 1_655
O1 K1 Pb1 44.183(13) 3_665 1_655
O1 K1 Pb1 94.41(8) . 1_655
O1 K1 Pb1 100.82(6) 18_666 1_655
F1 K1 Pb1 37.319(4) 1_655 1_655
F1 K1 Pb1 113.430(1) 1_545 1_655
F1 K1 Pb1 113.430(1) . 1_655
Pb1 K1 Pb1 133.139(3) 16_546 1_655
O1 K1 Pb1 44.183(13) 17_656 16_656
O1 K1 Pb1 100.82(6) 2_655 16_656
O1 K1 Pb1 94.41(8) 16_556 16_656
O1 K1 Pb1 100.82(6) 3_665 16_656
O1 K1 Pb1 169.05(8) . 16_656
O1 K1 Pb1 44.183(13) 18_666 16_656
F1 K1 Pb1 37.319(4) 1_655 16_656
F1 K1 Pb1 113.430(1) 1_545 16_656
F1 K1 Pb1 113.430(1) . 16_656
Pb1 K1 Pb1 87.058(6) 16_546 16_656
Pb1 K1 Pb1 74.638(8) 1_655 16_656
F1 Pb1 O1 82.86(9) . 3_565
F1 Pb1 O1 82.86(8) . 1_565
O1 Pb1 O1 48.68(15) 3_565 1_565
F1 Pb1 O1 82.86(9) . 2
O1 Pb1 O1 70.28(15) 3_565 2
O1 Pb1 O1 118.48(4) 1_565 2
F1 Pb1 O1 82.86(9) . 2_665
O1 Pb1 O1 118.48(4) 3_565 2_665
O1 Pb1 O1 70.28(15) 1_565 2_665
O1 Pb1 O1 162.04(16) 2 2_665
F1 Pb1 O1 82.86(9) . .
O1 Pb1 O1 118.48(4) 3_565 .
O1 Pb1 O1 162.04(16) 1_565 .
O1 Pb1 O1 48.68(14) 2 .
O1 Pb1 O1 118.48(4) 2_665 .
F1 Pb1 O1 82.86(9) . 3_665
O1 Pb1 O1 162.04(16) 3_565 3_665
O1 Pb1 O1 118.48(4) 1_565 3_665
O1 Pb1 O1 118.48(4) 2 3_665
O1 Pb1 O1 48.68(14) 2_665 3_665
O1 Pb1 O1 70.28(14) . 3_665
F1 Pb1 K1 52.681(4) . 1_455
O1 Pb1 K1 44.10(8) 3_565 1_455
O1 Pb1 K1 81.35(8) 1_565 1_455
O1 Pb1 K1 44.10(8) 2 1_455
O1 Pb1 K1 129.97(8) 2_665 1_455
O1 Pb1 K1 81.35(8) . 1_455
O1 Pb1 K1 129.97(8) 3_665 1_455
F1 Pb1 K1 52.681(4) . 1_565
O1 Pb1 K1 81.35(8) 3_565 1_565
O1 Pb1 K1 44.10(8) 1_565 1_565
O1 Pb1 K1 129.97(8) 2 1_565
O1 Pb1 K1 44.10(8) 2_665 1_565
O1 Pb1 K1 129.97(8) . 1_565
O1 Pb1 K1 81.35(8) 3_665 1_565
K1 Pb1 K1 87.058(6) 1_455 1_565
F1 Pb1 K1 52.681(4) . .
O1 Pb1 K1 129.97(8) 3_565 .
O1 Pb1 K1 129.97(8) 1_565 .
O1 Pb1 K1 81.35(8) 2 .
O1 Pb1 K1 81.35(8) 2_665 .
O1 Pb1 K1 44.10(8) . .
O1 Pb1 K1 44.10(8) 3_665 .
K1 Pb1 K1 87.058(6) 1_455 .
K1 Pb1 K1 87.058(6) 1_565 .
Pb1 F1 Pb1 180.0 16_556 .
Pb1 F1 K1 90.0 16_556 1_565
Pb1 F1 K1 90.0 . 1_565
Pb1 F1 K1 90.0 16_556 1_455
Pb1 F1 K1 90.0 . 1_455
K1 F1 K1 120.0 1_565 1_455
Pb1 F1 K1 90.0 16_556 .
Pb1 F1 K1 90.0 . .
K1 F1 K1 120.0 1_565 .
K1 F1 K1 120.0 1_455 .
C1 O1 K1 131.2(4) . .
C1 O1 Pb1 95.48(9) . 1_545
K1 O1 Pb1 91.72(8) . 1_545
C1 O1 Pb1 95.48(9) . .
K1 O1 Pb1 91.72(8) . .
Pb1 O1 Pb1 162.04(16) 1_545 .
O1 C1 O1 119.991(15) 3 .
O1 C1 O1 119.991(15) 3 2
O1 C1 O1 119.991(15) . 2

loop_
_geom_bond_atom_site_label_1
_geom_bond_atom_site_label_2
_geom_bond_distance
_geom_bond_site_symmetry_2
K1 O1 2.679(4) 17_656
K1 O1 2.679(4) 2_655
K1 O1 2.679(4) 16_556
K1 O1 2.679(4) 3_665
K1 O1 2.679(4) .
K1 O1 2.679(4) 18_666
K1 F1 3.05996(11) 1_655
K1 F1 3.05996(11) 1_545
K1 F1 3.05996(11) .
K1 Pb1 3.8477(2) 16_546
K1 Pb1 3.8477(2) 1_655
K1 Pb1 3.8477(2) 16_656
Pb1 F1 2.3327(3) .
Pb1 O1 2.6829(6) 3_565
Pb1 O1 2.6829(6) 1_565
Pb1 O1 2.6829(6) 2
Pb1 O1 2.6829(6) 2_665
Pb1 O1 2.6829(6) .
Pb1 O1 2.6829(6) 3_665
Pb1 K1 3.8477(2) 1_455
Pb1 K1 3.8477(2) 1_565
F1 Pb1 2.3327(3) 16_556
F1 K1 3.05996(12) 1_565
F1 K1 3.05996(11) 1_455
O1 C1 1.277(3) .
O1 Pb1 2.6829(6) 1_545
C1 O1 1.277(3) 3
C1 O1 1.277(3) 2
